data_7720823
loop_
_publ_author_name
'Zhu, Jie-Yu'
'Zhang, Cheng-Fang'
'Zhu, Runtian'
'Cao, Qing-Ling'
'Zhong, Wen-He'
'Zhao, Jia-Jia'
'Chen, Li-Zhuang'

_publ_section_title
;
 Organic-inorganic hybrid materials with high phase transition
 temperatures regulated by halogen substitution.
;
_journal_issue 17
_journal_name_full 'Dalton transactions (Cambridge, England : 2003)'
_journal_page_first 6897
_journal_page_last 6903
_journal_paper_doi 10.1039/d6dt00077k
_journal_volume 55
_journal_year 2026
_chemical_formula_moiety 'Cd I4, 2(C6 H14 N O)'
_chemical_formula_sum 'C12 H28 Cd I4 N2 O2'
_chemical_formula_weight 852.36
_space_group_crystal_system monoclinic
_space_group_IT_number 15
_space_group_name_Hall '-C 2yc'
_space_group_name_H-M_alt 'C 1 2/c 1'
_atom_sites_solution_hydrogens geom
_atom_sites_solution_primary iterative
_atom_sites_solution_secondary difmap
_audit_creation_date 2025-06-03
_audit_creation_method
;
Olex2 1.2
(compiled 2018.05.29 svn.r3508 for OlexSys, GUI svn.r5506)
;
_audit_update_record
;
2025-06-05 deposited with the CCDC.	2026-04-06 downloaded from the CCDC.
;
_cell_angle_alpha 90.00
_cell_angle_beta 93.764(13)
_cell_angle_gamma 90.00
_cell_formula_units_Z 4
_cell_length_a 13.548(3)
_cell_length_b 10.083(3)
_cell_length_c 17.418(4)
_cell_measurement_reflns_used 1767
_cell_measurement_temperature 296(2)
_cell_measurement_theta_max 54.2
_cell_measurement_theta_min 4.68
_cell_volume 2374.2(10)
_computing_molecular_graphics 'Olex2 (Dolomanov et al., 2009)'
_computing_publication_material 'Olex2 (Dolomanov et al., 2009)'
_computing_structure_refinement 'XL (Sheldrick, 2008)'
_computing_structure_solution 'olex2.solve (Bourhis et al., 2015)'
_diffrn_ambient_temperature 296.15
_diffrn_measured_fraction_theta_full 0.997
_diffrn_measured_fraction_theta_max 0.997
_diffrn_measurement_device_type 'CCD area detector'
_diffrn_measurement_method 'phi and omega scans'
_diffrn_radiation_monochromator graphite
_diffrn_radiation_type MoK\a
_diffrn_radiation_wavelength 0.71073
_diffrn_reflns_av_R_equivalents 0.0186
_diffrn_reflns_av_unetI/netI 0.0146
_diffrn_reflns_limit_h_max 16
_diffrn_reflns_limit_h_min -17
_diffrn_reflns_limit_k_max 12
_diffrn_reflns_limit_k_min -9
_diffrn_reflns_limit_l_max 22
_diffrn_reflns_limit_l_min -20
_diffrn_reflns_number 11303
_diffrn_reflns_theta_full 27.10
_diffrn_reflns_theta_max 27.10
_diffrn_reflns_theta_min 2.34
_diffrn_source 'fine-focus sealed tube'
_exptl_absorpt_coefficient_mu 6.126
_exptl_absorpt_correction_T_max 0.5522
_exptl_absorpt_correction_T_min 0.5031
_exptl_crystal_colour 'clear light white'
_exptl_crystal_colour_lustre clear
_exptl_crystal_colour_modifier light
_exptl_crystal_colour_primary white
_exptl_crystal_density_diffrn 2.385
_exptl_crystal_density_method 'not measured'
_exptl_crystal_description block
_exptl_crystal_F_000 1560
_exptl_crystal_size_max 0.13
_exptl_crystal_size_mid 0.12
_exptl_crystal_size_min 0.11
_refine_diff_density_max 0.749
_refine_diff_density_min -1.364
_refine_diff_density_rms 0.146
_refine_ls_extinction_method none
_refine_ls_goodness_of_fit_ref 1.157
_refine_ls_hydrogen_treatment mixed
_refine_ls_matrix_type full
_refine_ls_number_parameters 101
_refine_ls_number_reflns 2618
_refine_ls_number_restraints 0
_refine_ls_restrained_S_all 1.157
_refine_ls_R_factor_all 0.0297
_refine_ls_R_factor_gt 0.0261
_refine_ls_shift/su_max 0.002
_refine_ls_shift/su_mean 0.000
_refine_ls_structure_factor_coef Fsqd
_refine_ls_weighting_details 'calc w=1/[\s^2^(Fo^2^)+(0.0277P)^2^+4.1387P] where P=(Fo^2^+2Fc^2^)/3'
_refine_ls_weighting_scheme calc
_refine_ls_wR_factor_gt 0.0605
_refine_ls_wR_factor_ref 0.0624
_reflns_number_gt 2369
_reflns_number_total 2618
_reflns_threshold_expression >2sigma(I)
_cod_data_source_file d6dt00077k2.cif
_cod_data_source_block 1_a_CCDC1
_cod_depositor_comments 'Adding full bibliography for 7720821--7720823.cif.'
_cod_original_cell_volume 2374.3(10)
_cod_database_code 7720823
_olex2_refinement_description
;
1. Fixed Uiso
 At 1.2 times of:
  All C(H,H) groups
 At 1.5 times of:
  All C(H,H,H) groups
2.a Secondary CH2 refined with riding coordinates:
 C2(H2A,H2B), C3(H3A,H3B), C4(H4A,H4B), C5(H5A,H5B), C6(H6A,H6B)
2.b Idealised Me refined as rotating group:
 C1(H1A,H1B,H1C)
;
_olex2_submission_special_instructions 'No special instructions were received'

loop_
_space_group_symop_id
_space_group_symop_operation_xyz
1 'x, y, z'
2 '-x, y, -z+1/2'
3 'x+1/2, y+1/2, z'
4 '-x+1/2, y+1/2, -z+1/2'
5 '-x, -y, -z'
6 'x, -y, z-1/2'
7 '-x+1/2, -y+1/2, -z'
8 'x+1/2, -y+1/2, z-1/2'

loop_
_atom_site_label
_atom_site_type_symbol
_atom_site_fract_x
_atom_site_fract_y
_atom_site_fract_z
_atom_site_U_iso_or_equiv
_atom_site_adp_type
_atom_site_occupancy
_atom_site_calc_flag
_atom_site_disorder_assembly
_atom_site_disorder_group
_atom_site_site_symmetry_order
_atom_site_refinement_flags_posn
_atom_site_refinement_flags_adp
_atom_site_refinement_flags_occupancy
I1 I 0.361310(19) 0.48765(3) 0.813183(15) 0.05479(10) Uani 1 d . . 1 . . .
Cd2 Cd 0.5000 0.64983(4) 0.7500 0.04802(11) Uani 1 d . . 2 S T P
I3 I 0.59592(2) 0.79263(3) 0.868217(17) 0.06334(10) Uani 1 d . . 1 . . .
O1 O 0.3746(2) 0.2608(3) 0.55569(16) 0.0628(7) Uani 1 d . . 1 . . .
N1 N 0.2517(3) 0.4750(4) 0.6014(2) 0.0544(8) Uani 1 d . . 1 . . .
C1 C 0.1155(4) 0.5811(6) 0.6687(4) 0.0877(16) Uani 1 d . . 1 . . .
H1A H 0.0948 0.4999 0.6916 0.132 Uiso 1 calc . . 1 GR . .
H1B H 0.0598 0.6397 0.6613 0.132 Uiso 1 calc . . 1 GR . .
H1C H 0.1656 0.6225 0.7021 0.132 Uiso 1 calc . . 1 GR . .
C2 C 0.1554(4) 0.5525(6) 0.5942(3) 0.0790(14) Uani 1 d . . 1 . . .
H2A H 0.1665 0.6355 0.5680 0.095 Uiso 1 calc . . 1 R . .
H2B H 0.1069 0.5022 0.5629 0.095 Uiso 1 calc . . 1 R . .
C3 C 0.3001(4) 0.4712(5) 0.5265(2) 0.0658(12) Uani 1 d . . 1 . . .
H3A H 0.2546 0.4331 0.4872 0.079 Uiso 1 calc . . 1 R . .
H3B H 0.3151 0.5610 0.5110 0.079 Uiso 1 calc . . 1 R . .
C4 C 0.3927(4) 0.3920(5) 0.5324(2) 0.0661(12) Uani 1 d . . 1 . . .
H4A H 0.4215 0.3908 0.4829 0.079 Uiso 1 calc . . 1 R . .
H4B H 0.4398 0.4333 0.5693 0.079 Uiso 1 calc . . 1 R . .
C5 C 0.2407(3) 0.3360(4) 0.6294(2) 0.0564(10) Uani 1 d . . 1 . . .
H5A H 0.1913 0.2902 0.5964 0.068 Uiso 1 calc . . 1 R . .
H5B H 0.2180 0.3375 0.6811 0.068 Uiso 1 calc . . 1 R . .
C6 C 0.3368(3) 0.2625(5) 0.6298(2) 0.0605(10) Uani 1 d . . 1 . . .
H6A H 0.3845 0.3044 0.6660 0.073 Uiso 1 calc . . 1 R . .
H6B H 0.3270 0.1721 0.6469 0.073 Uiso 1 calc . . 1 R . .
H1 H 0.289(4) 0.510(5) 0.634(3) 0.065(14) Uiso 1 d . . 1 . . .

loop_
_atom_site_aniso_label
_atom_site_aniso_U_11
_atom_site_aniso_U_22
_atom_site_aniso_U_33
_atom_site_aniso_U_23
_atom_site_aniso_U_13
_atom_site_aniso_U_12
I1 0.05391(15) 0.06194(18) 0.04928(15) -0.01038(11) 0.00911(11) -0.01553(11)
Cd2 0.04175(19) 0.0568(2) 0.0450(2) 0.000 -0.00071(15) 0.000
I3 0.06407(17) 0.06141(19) 0.06220(18) -0.00572(13) -0.01364(13) -0.01224(12)
O1 0.0760(18) 0.0669(19) 0.0465(15) -0.0126(14) 0.0109(13) -0.0111(15)
N1 0.0599(19) 0.059(2) 0.0435(17) -0.0055(15) -0.0065(15) -0.0156(16)
C1 0.078(3) 0.081(4) 0.103(4) -0.013(3) 0.000(3) 0.006(3)
C2 0.073(3) 0.087(4) 0.075(3) 0.008(3) -0.011(2) 0.003(3)
C3 0.091(3) 0.063(3) 0.043(2) 0.0001(19) 0.006(2) -0.022(2)
C4 0.074(3) 0.080(3) 0.046(2) -0.008(2) 0.0132(19) -0.025(2)
C5 0.065(2) 0.063(3) 0.041(2) -0.0008(18) 0.0038(17) -0.017(2)
C6 0.074(3) 0.065(3) 0.042(2) -0.0018(19) 0.0061(18) -0.006(2)

loop_
_atom_type_symbol
_atom_type_description
_atom_type_scat_dispersion_real
_atom_type_scat_dispersion_imag
_atom_type_scat_source
C C 0.0033 0.0016 'International Tables Vol C Tables 4.2.6.8 and 6.1.1.4'
H H 0.0000 0.0000 'International Tables Vol C Tables 4.2.6.8 and 6.1.1.4'
Cd Cd -0.8075 1.2024 'International Tables Vol C Tables 4.2.6.8 and 6.1.1.4'
I I -0.4742 1.8119 'International Tables Vol C Tables 4.2.6.8 and 6.1.1.4'
N N 0.0061 0.0033 'International Tables Vol C Tables 4.2.6.8 and 6.1.1.4'
O O 0.0106 0.0060 'International Tables Vol C Tables 4.2.6.8 and 6.1.1.4'

loop_
_geom_angle_atom_site_label_1
_geom_angle_atom_site_label_2
_geom_angle_atom_site_label_3
_geom_angle
_geom_angle_site_symmetry_1
_geom_angle_site_symmetry_3
_geom_angle_publ_flag
I1 Cd2 I1 107.72(3) . 2_656 ?
I3 Cd2 I1 108.002(17) 2_656 2_656 ?
I3 Cd2 I1 107.756(18) 2_656 . ?
I3 Cd2 I1 107.756(18) . 2_656 ?
I3 Cd2 I1 108.002(18) . . ?
I3 Cd2 I3 117.26(3) . 2_656 ?
C4 O1 C6 109.2(3) . . ?
C2 N1 H1 109(3) . . ?
C3 N1 C2 111.3(4) . . ?
C3 N1 H1 110(3) . . ?
C5 N1 C2 113.9(4) . . ?
C5 N1 C3 108.6(3) . . ?
C5 N1 H1 104(3) . . ?
H1A C1 H1B 109.5 . . ?
H1A C1 H1C 109.5 . . ?
H1B C1 H1C 109.5 . . ?
C2 C1 H1A 109.5 . . ?
C2 C1 H1B 109.5 . . ?
C2 C1 H1C 109.5 . . ?
N1 C2 H2A 108.9 . . ?
N1 C2 H2B 108.9 . . ?
C1 C2 N1 113.2(4) . . ?
C1 C2 H2A 108.9 . . ?
C1 C2 H2B 108.9 . . ?
H2A C2 H2B 107.8 . . ?
N1 C3 H3A 109.3 . . ?
N1 C3 H3B 109.3 . . ?
H3A C3 H3B 108.0 . . ?
C4 C3 N1 111.6(4) . . ?
C4 C3 H3A 109.3 . . ?
C4 C3 H3B 109.3 . . ?
O1 C4 C3 111.3(4) . . ?
O1 C4 H4A 109.4 . . ?
O1 C4 H4B 109.4 . . ?
C3 C4 H4A 109.4 . . ?
C3 C4 H4B 109.4 . . ?
H4A C4 H4B 108.0 . . ?
N1 C5 H5A 109.4 . . ?
N1 C5 H5B 109.4 . . ?
N1 C5 C6 111.1(3) . . ?
H5A C5 H5B 108.0 . . ?
C6 C5 H5A 109.4 . . ?
C6 C5 H5B 109.4 . . ?
O1 C6 C5 111.6(3) . . ?
O1 C6 H6A 109.3 . . ?
O1 C6 H6B 109.3 . . ?
C5 C6 H6A 109.3 . . ?
C5 C6 H6B 109.3 . . ?
H6A C6 H6B 108.0 . . ?

loop_
_geom_bond_atom_site_label_1
_geom_bond_atom_site_label_2
_geom_bond_distance
_geom_bond_site_symmetry_2
_geom_bond_publ_flag
I1 Cd2 2.7726(6) . ?
Cd2 I1 2.7726(6) 2_656 ?
Cd2 I3 2.7659(6) 2_656 ?
Cd2 I3 2.7659(6) . ?
O1 C4 1.409(6) . ?
O1 C6 1.420(5) . ?
N1 C2 1.518(6) . ?
N1 C3 1.499(6) . ?
N1 C5 1.495(5) . ?
N1 H1 0.81(5) . ?
C1 H1A 0.9600 . ?
C1 H1B 0.9600 . ?
C1 H1C 0.9600 . ?
C1 C2 1.467(8) . ?
C2 H2A 0.9700 . ?
C2 H2B 0.9700 . ?
C3 H3A 0.9700 . ?
C3 H3B 0.9700 . ?
C3 C4 1.485(7) . ?
C4 H4A 0.9700 . ?
C4 H4B 0.9700 . ?
C5 H5A 0.9700 . ?
C5 H5B 0.9700 . ?
C5 C6 1.497(6) . ?
C6 H6A 0.9700 . ?
C6 H6B 0.9700 . ?

loop_
_geom_torsion_atom_site_label_1
_geom_torsion_atom_site_label_2
_geom_torsion_atom_site_label_3
_geom_torsion_atom_site_label_4
_geom_torsion
_geom_torsion_site_symmetry_1
_geom_torsion_site_symmetry_2
_geom_torsion_site_symmetry_3
_geom_torsion_site_symmetry_4
_geom_torsion_publ_flag
N1 C3 C4 O1 58.3(5) . . . . ?
N1 C5 C6 O1 -57.4(4) . . . . ?
C2 N1 C3 C4 -178.2(4) . . . . ?
C2 N1 C5 C6 176.0(4) . . . . ?
C3 N1 C2 C1 -168.7(4) . . . . ?
C3 N1 C5 C6 51.2(4) . . . . ?
C4 O1 C6 C5 61.5(4) . . . . ?
C5 N1 C2 C1 68.0(5) . . . . ?
C5 N1 C3 C4 -51.9(5) . . . . ?
C6 O1 C4 C3 -61.7(4) . . . . ?
